data_7062959
loop_
_publ_author_name
'Wang, Xianran'
'Wu, Yuying'
'Gao, Feng'
'Wang, Youfu'

_publ_section_title
;
 Chiral zero-dimensional hybrid organic--inorganic metal halides based on
 nipecotic acid and tetrabromocuprate
;
_journal_issue 7
_journal_name_full 'New Journal of Chemistry'
_journal_page_first 3192
_journal_page_last 3198
_journal_paper_doi 10.1039/D3NJ05858A
_journal_volume 48
_journal_year 2024
_chemical_absolute_configuration ad
_chemical_formula_moiety 'Br4 Cu1, 2(C6 H12 N O2)'
_chemical_formula_sum 'C12 H24 Br4 Cu N2 O4'
_chemical_formula_weight 643.51
_space_group_crystal_system orthorhombic
_space_group_IT_number 20
_space_group_name_Hall 'C 2c 2'
_space_group_name_H-M_alt 'C 2 2 21'
_atom_sites_solution_hydrogens geom
_atom_sites_solution_primary dual
_audit_creation_date 2024-01-06
_audit_creation_method
;
Olex2 1.5
(compiled 2022.04.07 svn.rca3783a0 for OlexSys, GUI svn.r6498)
;
_audit_update_record
;
2024-01-06 deposited with the CCDC.	2024-01-10 downloaded from the CCDC.
;
_cell_angle_alpha 90
_cell_angle_beta 90
_cell_angle_gamma 90
_cell_formula_units_Z 4
_cell_length_a 8.3889(5)
_cell_length_b 9.8846(7)
_cell_length_c 25.0684(17)
_cell_measurement_reflns_used 7357
_cell_measurement_temperature 296.00
_cell_measurement_theta_max 68.331
_cell_measurement_theta_min 6.923
_cell_volume 2078.7(2)
_computing_cell_refinement 'SAINT V8.40B (?, 2016)'
_computing_data_collection 'Bruker SMART APEX II diffractometer'
_computing_data_reduction 'SAINT V8.40B (?, 2016)'
_computing_molecular_graphics 'Olex2 1.5 (Dolomanov et al., 2009)'
_computing_publication_material 'Olex2 1.5 (Dolomanov et al., 2009)'
_computing_structure_refinement 'SHELXL 2019/3 (Sheldrick, 2015)'
_computing_structure_solution 'SHELXT 2018/2 (Sheldrick, 2018)'
_diffrn_ambient_temperature 296.00
_diffrn_detector 'CCD area detector'
_diffrn_measured_fraction_theta_full 0.995
_diffrn_measured_fraction_theta_max 0.995
_diffrn_measurement_device 'three-circle diffractometer'
_diffrn_measurement_device_type 'Bruker APEX-II CCD'
_diffrn_measurement_method '\f and \w scans'
_diffrn_radiation_monochromator graphite
_diffrn_radiation_probe x-ray
_diffrn_radiation_type CuK\a
_diffrn_radiation_wavelength 1.54178
_diffrn_reflns_av_R_equivalents 0.0501
_diffrn_reflns_av_unetI/netI 0.0282
_diffrn_reflns_Laue_measured_fraction_full 0.995
_diffrn_reflns_Laue_measured_fraction_max 0.995
_diffrn_reflns_limit_h_max 10
_diffrn_reflns_limit_h_min -10
_diffrn_reflns_limit_k_max 11
_diffrn_reflns_limit_k_min -11
_diffrn_reflns_limit_l_max 30
_diffrn_reflns_limit_l_min -29
_diffrn_reflns_number 15127
_diffrn_reflns_point_group_measured_fraction_full 0.997
_diffrn_reflns_point_group_measured_fraction_max 0.997
_diffrn_reflns_theta_full 67.679
_diffrn_reflns_theta_max 68.326
_diffrn_reflns_theta_min 6.923
_diffrn_source 'sealed X-ray tube'
_diffrn_source_current 45.0
_diffrn_source_power 2.25
_diffrn_source_target Mo
_diffrn_source_voltage 50.0
_diffrn_standards_number 0
_exptl_absorpt_coefficient_mu 10.646
_exptl_absorpt_correction_T_max 0.7531
_exptl_absorpt_correction_T_min 0.6257
_exptl_absorpt_correction_type multi-scan
_exptl_absorpt_process_details
;
SADABS-2016/2 (Bruker,2016/2) was used for absorption correction.
wR2(int) was 0.0884 before and 0.0776 after correction.
The Ratio of minimum to maximum transmission is 0.8308.
The \l/2 correction factor is Not present.
;
_exptl_crystal_colour colourless
_exptl_crystal_colour_primary colourless
_exptl_crystal_density_diffrn 2.056
_exptl_crystal_description block
_exptl_crystal_F_000 1244
_exptl_crystal_size_max 0.16
_exptl_crystal_size_mid 0.14
_exptl_crystal_size_min 0.1
_refine_diff_density_max 0.329
_refine_diff_density_min -0.332
_refine_diff_density_rms 0.059
_refine_ls_abs_structure_details
;
 Refined as an inversion twin.
;
_refine_ls_abs_structure_Flack 0.08(5)
_refine_ls_extinction_method none
_refine_ls_goodness_of_fit_ref 1.054
_refine_ls_hydrogen_treatment constr
_refine_ls_matrix_type full
_refine_ls_number_parameters 163
_refine_ls_number_reflns 1902
_refine_ls_number_restraints 50
_refine_ls_restrained_S_all 1.049
_refine_ls_R_factor_all 0.0325
_refine_ls_R_factor_gt 0.0294
_refine_ls_shift/su_max 0.003
_refine_ls_shift/su_mean 0.000
_refine_ls_structure_factor_coef Fsqd
_refine_ls_weighting_details 'w=1/[\s^2^(Fo^2^)+(0.0437P)^2^+2.3505P] where P=(Fo^2^+2Fc^2^)/3'
_refine_ls_weighting_scheme calc
_refine_ls_wR_factor_gt 0.0789
_refine_ls_wR_factor_ref 0.0806
_reflns_Friedel_coverage 0.740
_reflns_Friedel_fraction_full 1.000
_reflns_Friedel_fraction_max 1.000
_reflns_number_gt 1763
_reflns_number_total 1902
_reflns_threshold_expression 'I > 2\s(I)'
_cod_data_source_file d3nj05858a2.cif
_cod_data_source_block '[s-na]2[cubr4]'
_cod_depositor_comments 'Adding full bibliography for 7062959--7062960.cif.'
_cod_database_code 7062959
_shelx_shelxl_version_number 2019/3
_shelx_space_group_comment
;
The symmetry employed for this shelxl refinement is uniquely defined
by the following loop, which should always be used as a source of
symmetry information in preference to the above space-group names.
They are only intended as comments.
;
_shelx_estimated_absorpt_t_max 0.416
_shelx_estimated_absorpt_t_min 0.281
_olex2_refinement_description
;
1. Twinned data refinement
 Scales: 0.92(5)
 0.08(5)
2. Fixed Uiso
 At 1.2 times of:
  All C(H) groups, All C(H,H) groups, All N(H,H) groups
 At 1.5 times of:
  All O(H) groups
3. Uiso/Uaniso restraints and constraints
Cu1 \\sim Cu2 \\sim Cu3 \\sim Cu4 \\sim Br5 \\sim Br1 \\sim Br4 \\sim Br2 \\sim
Br3: within 2A with sigma of 0.01 and sigma for terminal atoms of 0.01 within 2A
4. Others
 1*[Sof(Br1)]+1*[Sof(Br4)]+1*[Sof(Br2)]+1*[Sof(Br3)]=1 with esd of 0.0001
 1*[Sof(Cu1)]+1*[Sof(Cu2)]+1*[Sof(Cu3)]+1*[Sof(Cu4)]=0.5 with esd of 0.0001
 Sof(H2A)=1-FVAR(7)
 Sof(H1)=FVAR(7)
5.a Ternary CH refined with riding coordinates:
 C2(H2)
5.b Secondary CH2 refined with riding coordinates:
 N4(H4A,H4B), C6(H6A,H6B), C3(H3A,H3B), C4(H4C,H4D), C5(H5A,H5B)
5.c Idealised tetrahedral OH refined as rotating group:
 O1(H1), O2(H2A)
;
_olex2_submission_special_instructions 'No special instructions were received'

loop_
_space_group_symop_operation_xyz
'x, y, z'
'-x, -y, z+1/2'
'-x, y, -z+1/2'
'x, -y, -z'
'x+1/2, y+1/2, z'
'-x+1/2, -y+1/2, z+1/2'
'-x+1/2, y+1/2, -z+1/2'
'x+1/2, -y+1/2, -z'

loop_
_atom_site_label
_atom_site_type_symbol
_atom_site_fract_x
_atom_site_fract_y
_atom_site_fract_z
_atom_site_U_iso_or_equiv
_atom_site_adp_type
_atom_site_occupancy
_atom_site_site_symmetry_order
_atom_site_calc_flag
_atom_site_refinement_flags_posn
_atom_site_refinement_flags_adp
_atom_site_refinement_flags_occupancy
_atom_site_disorder_assembly
_atom_site_disorder_group
Br5 Br 0.02987(8) 0.88306(6) 0.15919(3) 0.0582(2) Uani 1 1 d . . . . .
Br1 Br 0.25522(17) 0.7064(2) 0.25842(5) 0.0797(7) Uani 0.642(3) 1 d . U P A 1
Cu1 Cu 0.000000 0.8130(8) 0.250000 0.0461(13) Uani 0.335(7) 2 d S TU P A 1
O1 O 0.5400(5) 0.6014(5) 0.46560(18) 0.0611(11) Uani 1 1 d . . . B -1
H1 H 0.531145 0.570344 0.495792 0.092 Uiso 0.54(11) 1 calc R U P C -1
C2 C 0.4046(7) 0.7593(5) 0.4103(2) 0.0442(12) Uani 1 1 d . . . . .
H2 H 0.310120 0.748858 0.387674 0.053 Uiso 1 1 calc R U . . .
O2 O 0.2759(5) 0.6010(6) 0.4663(2) 0.0774(15) Uani 1 1 d . . . D -1
H2A H 0.289180 0.556082 0.493402 0.116 Uiso 0.46(11) 1 calc R U P C -1
N4 N 0.5425(8) 0.8733(5) 0.3371(2) 0.0675(14) Uani 1 1 d . . . . .
H4A H 0.630034 0.872854 0.317045 0.081 Uiso 1 1 calc R U . . .
H4B H 0.459242 0.861777 0.315598 0.081 Uiso 1 1 calc R U . . .
C6 C 0.3914(9) 0.8919(6) 0.4398(2) 0.0598(15) Uani 1 1 d . . . . .
H6A H 0.480844 0.901532 0.464021 0.072 Uiso 1 1 calc R U . . .
H6B H 0.294140 0.892900 0.460702 0.072 Uiso 1 1 calc R U . . .
C3 C 0.5501(10) 0.7576(6) 0.3751(2) 0.0606(18) Uani 1 1 d . . . . .
H3A H 0.645376 0.764714 0.396877 0.073 Uiso 1 1 calc R U . . .
H3B H 0.554747 0.673078 0.355563 0.073 Uiso 1 1 calc R U . . .
C4 C 0.5287(9) 1.0052(6) 0.3633(3) 0.0632(17) Uani 1 1 d . . . . .
H4C H 0.516017 1.075039 0.336500 0.076 Uiso 1 1 calc R U . . .
H4D H 0.625799 1.023893 0.382998 0.076 Uiso 1 1 calc R U . . .
C5 C 0.3901(9) 1.0091(7) 0.4007(3) 0.071(2) Uani 1 1 d . . . . .
H5A H 0.292051 1.006539 0.380173 0.085 Uiso 1 1 calc R U . . .
H5B H 0.392101 1.093598 0.420346 0.085 Uiso 1 1 calc R U . . .
Cu2 Cu 0.000000 0.8845(11) 0.250000 0.0477(19) Uani 0.281(8) 2 d S TU P A 2
C1 C 0.4077(7) 0.6442(5) 0.4501(2) 0.0454(12) Uani 1 1 d . . . . .
Br4 Br 0.2302(8) 1.1056(9) 0.2518(2) 0.0795(17) Uani 0.193(4) 1 d . . P A 4
Br2 Br -0.2364(8) 1.0306(10) 0.2387(2) 0.063(2) Uani 0.149(4) 1 d . . P A 2
Cu3 Cu 0.1044(11) 0.8922(6) 0.2523(2) 0.0509(16) Uani 0.166(3) 1 d . U P A 3
Cu4 Cu 0.000000 0.970(4) 0.250000 0.051(4) Uani 0.052(4) 2 d S TU P A 4
Br3 Br 0.324(6) 0.849(5) 0.2677(16) 0.069(5) Uani 0.0164(18) 1 d . U P A 3

loop_
_atom_site_aniso_label
_atom_site_aniso_U_11
_atom_site_aniso_U_22
_atom_site_aniso_U_33
_atom_site_aniso_U_23
_atom_site_aniso_U_13
_atom_site_aniso_U_12
Br5 0.0597(4) 0.0535(3) 0.0615(4) 0.0051(3) -0.0029(3) 0.0016(3)
Br1 0.0581(7) 0.1269(17) 0.0542(7) 0.0187(8) 0.0051(5) 0.0051(8)
Cu1 0.039(2) 0.055(3) 0.0451(19) 0.000 -0.0011(14) 0.000
O1 0.047(2) 0.070(3) 0.067(3) 0.031(2) -0.003(2) -0.003(2)
C2 0.049(3) 0.043(3) 0.041(3) 0.010(2) -0.004(2) -0.003(2)
O2 0.049(3) 0.092(4) 0.091(4) 0.050(3) 0.004(2) -0.003(2)
N4 0.098(4) 0.058(3) 0.047(3) 0.009(2) 0.022(3) 0.006(3)
C6 0.073(4) 0.048(3) 0.059(3) 0.005(3) 0.024(3) 0.010(3)
C3 0.090(5) 0.039(3) 0.053(3) 0.010(2) 0.027(3) 0.012(3)
C4 0.069(4) 0.041(3) 0.079(4) 0.015(3) 0.009(4) 0.004(3)
C5 0.075(5) 0.047(3) 0.092(5) 0.014(3) 0.021(4) 0.016(3)
Cu2 0.045(5) 0.054(5) 0.043(2) 0.000 0.003(2) 0.000
C1 0.049(3) 0.042(3) 0.045(3) 0.009(2) -0.003(2) 0.002(2)
Br4 0.104(4) 0.075(4) 0.060(2) 0.005(3) 0.027(2) -0.006(4)
Br2 0.064(3) 0.077(5) 0.048(3) 0.009(3) 0.008(2) -0.003(3)
Cu3 0.047(4) 0.055(3) 0.050(3) -0.001(3) 0.000(3) 0.001(3)
Cu4 0.043(7) 0.057(8) 0.054(7) 0.000 0.004(6) 0.000
Br3 0.062(10) 0.092(10) 0.052(9) 0.005(9) 0.007(9) 0.006(9)

loop_
_atom_type_symbol
_atom_type_description
_atom_type_scat_dispersion_real
_atom_type_scat_dispersion_imag
_atom_type_scat_source
C C 0.0181 0.0091 'International Tables Vol C Tables 4.2.6.8 and 6.1.1.4'
H H 0.0000 0.0000 'International Tables Vol C Tables 4.2.6.8 and 6.1.1.4'
Br Br -0.6763 1.2805 'International Tables Vol C Tables 4.2.6.8 and 6.1.1.4'
Cu Cu -1.9646 0.5888 'International Tables Vol C Tables 4.2.6.8 and 6.1.1.4'
N N 0.0311 0.0180 'International Tables Vol C Tables 4.2.6.8 and 6.1.1.4'
O O 0.0492 0.0322 'International Tables Vol C Tables 4.2.6.8 and 6.1.1.4'

loop_
_geom_angle_atom_site_label_1
_geom_angle_atom_site_label_2
_geom_angle_atom_site_label_3
_geom_angle
_geom_angle_site_symmetry_1
_geom_angle_site_symmetry_3
_geom_angle_publ_flag
Cu1 Br5 Cu1 0.0(4) . 3 ?
Cu1 Br5 Cu3 27.78(19) 3 3 ?
Cu1 Br5 Cu3 27.78(19) . 3 ?
Cu2 Br5 Cu2 0.0(6) 3 . ?
Cu1 Br1 Cu1 0.000(1) 3 . ?
Br5 Cu1 Br5 146.3(4) . 3 ?
Br5 Cu1 Br1 96.75(4) 3 3 ?
Br5 Cu1 Br1 97.88(5) 3 . ?
Br5 Cu1 Br1 96.75(4) . . ?
Br5 Cu1 Br1 97.88(5) . 3 ?
Br1 Cu1 Br1 127.8(4) 3 . ?
Cu1 Cu1 Br5 0(10) 3 3 ?
Cu1 Cu1 Br5 0(10) 3 . ?
Cu1 Cu1 Br1 0(10) 3 3 ?
Cu1 Cu1 Br1 0(10) 3 . ?
C1 O1 H1 109.5 . . ?
C6 C2 H2 108.4 . . ?
C6 C2 C1 109.3(4) . . ?
C3 C2 H2 108.4 . . ?
C3 C2 C6 110.9(5) . . ?
C3 C2 C1 111.3(5) . . ?
C1 C2 H2 108.4 . . ?
C1 O2 H2A 109.5 . . ?
H4A N4 H4B 107.7 . . ?
C3 N4 H4A 108.9 . . ?
C3 N4 H4B 108.9 . . ?
C4 N4 H4A 108.9 . . ?
C4 N4 H4B 108.9 . . ?
C4 N4 C3 113.5(5) . . ?
C2 C6 H6A 109.6 . . ?
C2 C6 H6B 109.6 . . ?
C2 C6 C5 110.3(5) . . ?
H6A C6 H6B 108.1 . . ?
C5 C6 H6A 109.6 . . ?
C5 C6 H6B 109.6 . . ?
C2 C3 H3A 109.8 . . ?
C2 C3 H3B 109.8 . . ?
N4 C3 C2 109.4(5) . . ?
N4 C3 H3A 109.8 . . ?
N4 C3 H3B 109.8 . . ?
H3A C3 H3B 108.3 . . ?
N4 C4 H4C 109.3 . . ?
N4 C4 H4D 109.3 . . ?
N4 C4 C5 111.5(6) . . ?
H4C C4 H4D 108.0 . . ?
C5 C4 H4C 109.3 . . ?
C5 C4 H4D 109.3 . . ?
C6 C5 H5A 109.1 . . ?
C6 C5 H5B 109.1 . . ?
C4 C5 C6 112.3(5) . . ?
C4 C5 H5A 109.1 . . ?
C4 C5 H5B 109.1 . . ?
H5A C5 H5B 107.9 . . ?
Br5 Cu2 Br5 179.3(6) . 3 ?
Br5 Cu2 Br2 88.7(2) . . ?
Br5 Cu2 Br2 91.7(2) 3 . ?
Br5 Cu2 Br2 88.7(2) 3 3 ?
Br5 Cu2 Br2 91.7(2) . 3 ?
Cu2 Cu2 Br5 0(10) 3 . ?
Cu2 Cu2 Br2 0(10) 3 3 ?
Cu2 Cu2 Br2 0(10) 3 . ?
Br2 Cu2 Br2 108.4(6) . 3 ?
O1 C1 C2 118.4(5) . . ?
O1 C1 O2 124.6(5) . . ?
O2 C1 C2 117.0(5) . . ?
Cu2 Br2 Cu2 0.0(4) 3 . ?
Br5 Cu3 Br5 137.9(4) . 3 ?
Br3 Cu3 Br5 115.6(13) . . ?
Br5 Cu4 Br5 138.7(16) . 3 ?
Br4 Cu4 Br5 105.5(3) 3 . ?
Br4 Cu4 Br5 97.7(2) . . ?
Br4 Cu4 Br4 110.6(15) 3 . ?

loop_
_geom_bond_atom_site_label_1
_geom_bond_atom_site_label_2
_geom_bond_distance
_geom_bond_site_symmetry_2
_geom_bond_publ_flag
Br5 Cu1 2.393(2) 3 ?
Br5 Cu1 2.393(2) . ?
Br5 Cu2 2.2902(7) . ?
Br5 Cu2 2.2902(7) 3 ?
Br5 Cu3 2.417(6) . ?
Br5 Cu3 2.491(6) 3 ?
Br5 Cu4 2.447(13) . ?
Br1 Cu1 2.395(4) 3 ?
Br1 Cu1 2.395(4) . ?
Cu1 Cu1 0.000(16) 3 ?
O1 H1 0.8200 . ?
O1 C1 1.249(7) . ?
C2 H2 0.9800 . ?
C2 C6 1.509(8) . ?
C2 C3 1.505(9) . ?
C2 C1 1.514(7) . ?
O2 H2A 0.8200 . ?
O2 C1 1.252(7) . ?
N4 H4A 0.8900 . ?
N4 H4B 0.8900 . ?
N4 C3 1.490(7) . ?
N4 C4 1.465(8) . ?
C6 H6A 0.9700 . ?
C6 H6B 0.9700 . ?
C6 C5 1.518(9) . ?
C3 H3A 0.9700 . ?
C3 H3B 0.9700 . ?
C4 H4C 0.9700 . ?
C4 H4D 0.9700 . ?
C4 C5 1.492(10) . ?
C5 H5A 0.9700 . ?
C5 H5B 0.9700 . ?
Cu2 Cu2 0.00(2) 3 ?
Cu2 Br2 2.469(10) . ?
Cu2 Br2 2.469(10) 3 ?
Br4 Cu4 2.35(2) . ?
Cu3 Br3 1.93(5) . ?

loop_
_geom_torsion_atom_site_label_1
_geom_torsion_atom_site_label_2
_geom_torsion_atom_site_label_3
_geom_torsion_atom_site_label_4
_geom_torsion
_geom_torsion_site_symmetry_1
_geom_torsion_site_symmetry_2
_geom_torsion_site_symmetry_3
_geom_torsion_site_symmetry_4
_geom_torsion_publ_flag
C2 C6 C5 C4 -53.3(9) . . . . ?
N4 C4 C5 C6 52.1(9) . . . . ?
C6 C2 C3 N4 -57.5(7) . . . . ?
C6 C2 C1 O1 -93.5(7) . . . . ?
C6 C2 C1 O2 84.7(7) . . . . ?
C3 C2 C6 C5 56.2(7) . . . . ?
C3 C2 C1 O1 29.3(8) . . . . ?
C3 C2 C1 O2 -152.5(6) . . . . ?
C3 N4 C4 C5 -54.6(8) . . . . ?
C4 N4 C3 C2 57.1(8) . . . . ?
C1 C2 C6 C5 179.3(6) . . . . ?
C1 C2 C3 N4 -179.4(5) . . . . ?

loop_
_twin_individual_id
_twin_individual_mass_fraction_refined
1 0.92(5)
2 0.08(5)
